data_2233696
loop_
_publ_author_name
'Choi, Hong Dae'
'Seo, Pil Ja'
'Lee, Uk'

_publ_section_title
;
 3-(4-Bromophenylsulfinyl)-2,4,6,7-tetramethyl-1-benzofuran
;
_journal_coeditor_code XU5447
_journal_issue 2
_journal_name_full 'Acta Crystallographica Section E'
_journal_page_first o481
_journal_paper_doi 10.1107/S1600536812001973
_journal_volume 68
_journal_year 2012
_chemical_formula_iupac 'C18 H17 Br O2 S'
_chemical_formula_moiety 'C18 H17 Br O2 S'
_chemical_formula_sum 'C18 H17 Br O2 S'
_chemical_formula_weight 377.29
_chemical_name_systematic
;
3-(4-Bromophenylsulfinyl)-2,4,6,7-tetramethyl-1-benzofuran
;
_space_group_IT_number 33
_symmetry_cell_setting orthorhombic
_symmetry_space_group_name_Hall 'P 2c -2n'
_symmetry_space_group_name_H-M 'P n a 21'
_atom_sites_solution_hydrogens difmap
_atom_sites_solution_primary direct
_atom_sites_solution_secondary difmap
_cell_angle_alpha 90.00
_cell_angle_beta 90.00
_cell_angle_gamma 90.00
_cell_formula_units_Z 4
_cell_length_a 12.0900(4)
_cell_length_b 20.8119(10)
_cell_length_c 6.4865(2)
_cell_measurement_reflns_used 3034
_cell_measurement_temperature 173(2)
_cell_measurement_theta_max 26.46
_cell_measurement_theta_min 2.58
_cell_volume 1632.11(11)
_computing_cell_refinement '<i>SAINT</i> (Bruker, 2009)'
_computing_data_collection '<i>APEX2</i> (Bruker, 2009)'
_computing_data_reduction '<i>SAINT</i> (Bruker, 2009)'
_computing_molecular_graphics '<i>ORTEP-3</i> (Farrugia, 1997) and <i>DIAMOND</i> (Brandenburg, 1998)'
_computing_publication_material '<i>SHELXL97</i> (Sheldrick, 2008)'
_computing_structure_refinement '<i>SHELXL97</i> (Sheldrick, 2008)'
_computing_structure_solution '<i>SHELXS97</i> (Sheldrick, 2008)'
_diffrn_ambient_temperature 173(2)
_diffrn_detector_area_resol_mean 10.0
_diffrn_measured_fraction_theta_full 0.994
_diffrn_measured_fraction_theta_max 0.994
_diffrn_measurement_device_type 'Bruker SMART APEXII CCD'
_diffrn_measurement_method '\f and \w scans'
_diffrn_radiation_monochromator 'graphite multilayer'
_diffrn_radiation_source 'rotating anode'
_diffrn_radiation_type MoK\a
_diffrn_radiation_wavelength 0.71073
_diffrn_reflns_av_R_equivalents 0.0374
_diffrn_reflns_av_sigmaI/netI 0.0657
_diffrn_reflns_limit_h_max 15
_diffrn_reflns_limit_h_min -15
_diffrn_reflns_limit_k_max 27
_diffrn_reflns_limit_k_min -14
_diffrn_reflns_limit_l_max 8
_diffrn_reflns_limit_l_min -8
_diffrn_reflns_number 8826
_diffrn_reflns_theta_full 27.53
_diffrn_reflns_theta_max 27.53
_diffrn_reflns_theta_min 1.95
_diffrn_standards_number 0
_exptl_absorpt_coefficient_mu 2.650
_exptl_absorpt_correction_T_max 0.8572
_exptl_absorpt_correction_T_min 0.5240
_exptl_absorpt_correction_type multi-scan
_exptl_absorpt_process_details '(<i>SADABS</i>; Bruker, 2009)'
_exptl_crystal_colour colourless
_exptl_crystal_density_diffrn 1.535
_exptl_crystal_density_method 'not measured'
_exptl_crystal_description block
_exptl_crystal_F_000 768
_exptl_crystal_size_max 0.28
_exptl_crystal_size_mid 0.27
_exptl_crystal_size_min 0.06
_refine_diff_density_max 0.288
_refine_diff_density_min -0.291
_refine_ls_abs_structure_details 'Flack (1983), 1607 Friedel pairs'
_refine_ls_abs_structure_Flack 0.005(8)
_refine_ls_extinction_method none
_refine_ls_goodness_of_fit_ref 0.989
_refine_ls_hydrogen_treatment constr
_refine_ls_matrix_type full
_refine_ls_number_parameters 203
_refine_ls_number_reflns 3658
_refine_ls_number_restraints 1
_refine_ls_restrained_S_all 0.989
_refine_ls_R_factor_all 0.0484
_refine_ls_R_factor_gt 0.0336
_refine_ls_shift/su_max 0.001
_refine_ls_shift/su_mean 0.000
_refine_ls_structure_factor_coef Fsqd
_refine_ls_weighting_details 'calc w=1/[\s^2^(Fo^2^)+(0.0182P)^2^+0.0000P] where P=(Fo^2^+2Fc^2^)/3'
_refine_ls_weighting_scheme calc
_refine_ls_wR_factor_gt 0.0707
_refine_ls_wR_factor_ref 0.0757
_reflns_number_gt 2943
_reflns_number_total 3658
_reflns_threshold_expression I>2\s(I)
_cod_data_source_file xu5447.cif
_cod_data_source_block I
_cod_database_code 2233696
_cod_database_fobs_code 2233696

loop_
_symmetry_equiv_pos_as_xyz
'x, y, z'
'-x, -y, z+1/2'
'-x+1/2, y+1/2, z+1/2'
'x+1/2, -y+1/2, z'

loop_
_atom_site_type_symbol
_atom_site_label
_atom_site_fract_x
_atom_site_fract_y
_atom_site_fract_z
_atom_site_U_iso_or_equiv
_atom_site_adp_type
_atom_site_calc_flag
_atom_site_refinement_flags
_atom_site_occupancy
_atom_site_symmetry_multiplicity
Br Br1 0.48579(2) 0.445878(18) -0.20739(7) 0.05430(12) Uani d . 1 2
S S1 0.36475(5) 0.25057(4) 0.52550(12) 0.03236(16) Uani d . 1 2
O O1 0.62687(13) 0.14452(9) 0.6057(3) 0.0293(4) Uani d . 1 2
O O2 0.25673(14) 0.22004(11) 0.4737(3) 0.0426(5) Uani d . 1 2
C C1 0.47176(18) 0.19373(14) 0.5032(4) 0.0265(6) Uani d . 1 2
C C2 0.49653(18) 0.14497(14) 0.3496(4) 0.0271(6) Uani d . 1 2
C C3 0.4518(2) 0.12236(13) 0.1632(4) 0.0296(6) Uani d . 1 2
C C4 0.5086(2) 0.07291(16) 0.0671(5) 0.0341(7) Uani d . 1 2
H H4 0.4800 0.0571 -0.0597 0.041 Uiso calc R 1 2
C C5 0.6055(2) 0.04454(13) 0.1445(4) 0.0321(6) Uani d . 1 2
C C6 0.6495(2) 0.06553(13) 0.3332(4) 0.0302(6) Uani d . 1 2
C C7 0.5935(2) 0.11587(13) 0.4230(4) 0.0263(6) Uani d . 1 2
C C8 0.5520(2) 0.19176(13) 0.6489(4) 0.0275(6) Uani d . 1 2
C C9 0.3473(2) 0.14958(16) 0.0704(4) 0.0373(7) Uani d . 1 2
H H9A 0.3632 0.1916 0.0091 0.056 Uiso calc R 1 2
H H9B 0.2912 0.1544 0.1783 0.056 Uiso calc R 1 2
H H9C 0.3198 0.1204 -0.0364 0.056 Uiso calc R 1 2
C C10 0.6606(2) -0.00863(15) 0.0254(5) 0.0460(8) Uani d . 1 2
H H10A 0.7390 0.0017 0.0058 0.069 Uiso calc R 1 2
H H10B 0.6247 -0.0132 -0.1093 0.069 Uiso calc R 1 2
H H10C 0.6539 -0.0490 0.1021 0.069 Uiso calc R 1 2
C C11 0.7512(2) 0.03784(15) 0.4304(5) 0.0401(7) Uani d . 1 2
H H11A 0.7537 0.0499 0.5763 0.060 Uiso calc R 1 2
H H11B 0.8169 0.0546 0.3601 0.060 Uiso calc R 1 2
H H11C 0.7496 -0.0091 0.4183 0.060 Uiso calc R 1 2
C C12 0.5771(2) 0.23122(14) 0.8323(4) 0.0341(6) Uani d . 1 2
H H12A 0.5872 0.2032 0.9521 0.051 Uiso calc R 1 2
H H12B 0.5157 0.2609 0.8583 0.051 Uiso calc R 1 2
H H12C 0.6450 0.2558 0.8081 0.051 Uiso calc R 1 2
C C13 0.40119(18) 0.30180(12) 0.3141(4) 0.0280(6) Uani d . 1 2
C C14 0.32284(19) 0.31628(13) 0.1674(4) 0.0304(6) Uani d . 1 2
H H14 0.2519 0.2968 0.1740 0.036 Uiso calc R 1 2
C C15 0.3471(2) 0.35925(14) 0.0098(5) 0.0325(6) Uani d . 1 2
H H15 0.2940 0.3689 -0.0936 0.039 Uiso calc R 1 2
C C16 0.4504(2) 0.38754(13) 0.0075(4) 0.0336(6) Uani d . 1 2
C C17 0.5294(2) 0.37388(14) 0.1551(5) 0.0351(7) Uani d . 1 2
H H17 0.5999 0.3939 0.1497 0.042 Uiso calc R 1 2
C C18 0.50500(18) 0.33121(14) 0.3091(6) 0.0328(6) Uani d . 1 2
H H18 0.5584 0.3217 0.4121 0.039 Uiso calc R 1 2

loop_
_atom_site_aniso_label
_atom_site_aniso_U_11
_atom_site_aniso_U_22
_atom_site_aniso_U_33
_atom_site_aniso_U_12
_atom_site_aniso_U_13
_atom_site_aniso_U_23
Br1 0.04980(18) 0.0588(2) 0.0543(2) -0.01458(15) -0.0108(2) 0.0187(2)
S1 0.0254(3) 0.0424(4) 0.0292(3) 0.0041(3) 0.0027(3) -0.0035(3)
O1 0.0267(8) 0.0342(11) 0.0269(9) 0.0003(8) -0.0012(8) -0.0024(8)
O2 0.0204(8) 0.0585(15) 0.0490(13) -0.0016(8) 0.0056(8) 0.0010(11)
C1 0.0225(11) 0.0324(16) 0.0246(13) -0.0003(10) 0.0043(11) -0.0007(11)
C2 0.0235(12) 0.0294(17) 0.0283(15) -0.0036(10) 0.0051(10) 0.0010(11)
C3 0.0284(12) 0.0340(17) 0.0264(13) -0.0081(11) -0.0011(11) 0.0028(13)
C4 0.0385(15) 0.0387(18) 0.0251(14) -0.0125(13) 0.0008(11) -0.0040(13)
C5 0.0363(14) 0.0261(16) 0.0339(15) -0.0072(11) 0.0089(13) -0.0038(12)
C6 0.0291(12) 0.0292(17) 0.0323(16) -0.0045(10) 0.0028(11) 0.0014(13)
C7 0.0265(12) 0.0309(16) 0.0214(12) -0.0037(11) 0.0010(11) -0.0007(11)
C8 0.0267(12) 0.0309(16) 0.0249(14) 0.0002(11) 0.0017(11) 0.0017(12)
C9 0.0327(13) 0.049(2) 0.0299(15) -0.0067(13) -0.0065(12) -0.0059(13)
C10 0.0533(18) 0.040(2) 0.0448(16) -0.0017(14) 0.0079(18) -0.0112(16)
C11 0.0357(14) 0.0355(19) 0.0490(18) 0.0064(13) -0.0006(14) -0.0014(15)
C12 0.0318(14) 0.0416(18) 0.0288(15) 0.0003(12) -0.0011(12) -0.0052(13)
C13 0.0234(10) 0.0303(15) 0.0304(14) 0.0065(10) -0.0005(12) -0.0068(13)
C14 0.0219(11) 0.0340(17) 0.0351(15) 0.0023(11) -0.0029(12) -0.0059(13)
C15 0.0238(12) 0.0369(18) 0.0369(15) 0.0039(11) -0.0055(12) -0.0041(14)
C16 0.0370(13) 0.0303(17) 0.0335(15) -0.0001(12) -0.0020(13) -0.0030(14)
C17 0.0247(12) 0.0347(18) 0.0459(18) -0.0028(12) -0.0009(13) -0.0036(14)
C18 0.0262(12) 0.0350(17) 0.0371(16) 0.0046(10) -0.0061(14) -0.0006(16)

loop_
_atom_type_symbol
_atom_type_description
_atom_type_scat_dispersion_real
_atom_type_scat_dispersion_imag
_atom_type_scat_source
C C 0.0033 0.0016 'International Tables Vol C Tables 4.2.6.8 and 6.1.1.4'
H H 0.0000 0.0000 'International Tables Vol C Tables 4.2.6.8 and 6.1.1.4'
O O 0.0106 0.0060 'International Tables Vol C Tables 4.2.6.8 and 6.1.1.4'
S S 0.1246 0.1234 'International Tables Vol C Tables 4.2.6.8 and 6.1.1.4'
Br Br -0.2901 2.4595 'International Tables Vol C Tables 4.2.6.8 and 6.1.1.4'

loop_
_geom_angle_atom_site_label_1
_geom_angle_atom_site_label_2
_geom_angle_atom_site_label_3
_geom_angle
O2 S1 C1 109.82(13)
O2 S1 C13 107.25(12)
C1 S1 C13 99.00(12)
C8 O1 C7 107.00(19)
C8 C1 C2 108.0(2)
C8 C1 S1 119.3(2)
C2 C1 S1 132.64(19)
C7 C2 C3 118.0(3)
C7 C2 C1 103.9(2)
C3 C2 C1 138.1(2)
C4 C3 C2 116.5(2)
C4 C3 C9 120.9(3)
C2 C3 C9 122.6(3)
C3 C4 C5 124.3(3)
C3 C4 H4 117.8
C5 C4 H4 117.8
C6 C5 C4 119.8(3)
C6 C5 C10 120.6(3)
C4 C5 C10 119.6(3)
C7 C6 C5 114.8(2)
C7 C6 C11 121.3(2)
C5 C6 C11 123.9(2)
C6 C7 O1 123.1(2)
C6 C7 C2 126.6(2)
O1 C7 C2 110.3(2)
C1 C8 O1 110.7(2)
C1 C8 C12 133.8(2)
O1 C8 C12 115.5(2)
C3 C9 H9A 109.5
C3 C9 H9B 109.5
H9A C9 H9B 109.5
C3 C9 H9C 109.5
H9A C9 H9C 109.5
H9B C9 H9C 109.5
C5 C10 H10A 109.5
C5 C10 H10B 109.5
H10A C10 H10B 109.5
C5 C10 H10C 109.5
H10A C10 H10C 109.5
H10B C10 H10C 109.5
C6 C11 H11A 109.5
C6 C11 H11B 109.5
H11A C11 H11B 109.5
C6 C11 H11C 109.5
H11A C11 H11C 109.5
H11B C11 H11C 109.5
C8 C12 H12A 109.5
C8 C12 H12B 109.5
H12A C12 H12B 109.5
C8 C12 H12C 109.5
H12A C12 H12C 109.5
H12B C12 H12C 109.5
C14 C13 C18 120.4(3)
C14 C13 S1 119.35(18)
C18 C13 S1 120.0(2)
C13 C14 C15 120.3(2)
C13 C14 H14 119.8
C15 C14 H14 119.8
C16 C15 C14 118.2(2)
C16 C15 H15 120.9
C14 C15 H15 120.9
C17 C16 C15 122.0(3)
C17 C16 Br1 119.0(2)
C15 C16 Br1 119.0(2)
C18 C17 C16 119.4(2)
C18 C17 H17 120.3
C16 C17 H17 120.3
C17 C18 C13 119.6(3)
C17 C18 H18 120.2
C13 C18 H18 120.2

loop_
_geom_bond_atom_site_label_1
_geom_bond_atom_site_label_2
_geom_bond_distance
Br1 C16 1.897(3)
S1 O2 1.491(2)
S1 C1 1.759(3)
S1 C13 1.792(3)
O1 C8 1.365(3)
O1 C7 1.387(3)
C1 C8 1.355(4)
C1 C2 1.453(4)
C2 C7 1.403(4)
C2 C3 1.405(4)
C3 C4 1.385(4)
C3 C9 1.510(4)
C4 C5 1.406(4)
C4 H4 0.9500
C5 C6 1.404(4)
C5 C10 1.505(4)
C6 C7 1.377(4)
C6 C11 1.497(4)
C8 C12 1.477(4)
C9 H9A 0.9800
C9 H9B 0.9800
C9 H9C 0.9800
C10 H10A 0.9800
C10 H10B 0.9800
C10 H10C 0.9800
C11 H11A 0.9800
C11 H11B 0.9800
C11 H11C 0.9800
C12 H12A 0.9800
C12 H12B 0.9800
C12 H12C 0.9800
C13 C14 1.376(4)
C13 C18 1.397(3)
C14 C15 1.390(4)
C14 H14 0.9500
C15 C16 1.381(4)
C15 H15 0.9500
C16 C17 1.381(4)
C17 C18 1.369(5)
C17 H17 0.9500
C18 H18 0.9500

loop_
_geom_hbond_atom_site_label_D
_geom_hbond_atom_site_label_H
_geom_hbond_atom_site_label_A
_geom_hbond_site_symmetry_A
_geom_hbond_distance_DH
_geom_hbond_distance_HA
_geom_hbond_distance_DA
_geom_hbond_angle_DHA
C18 H18 O2 4 0.95 2.58 3.397(3) 144
C10 H10B Cg1 2_654 0.98 2.87 3.604(3) 132
C12 H12B Cg2 1_556 0.98 2.84 3.671(3) 143

loop_
_geom_torsion_atom_site_label_1
_geom_torsion_atom_site_label_2
_geom_torsion_atom_site_label_3
_geom_torsion_atom_site_label_4
_geom_torsion
O2 S1 C1 C8 -137.6(2)
C13 S1 C1 C8 110.3(2)
O2 S1 C1 C2 43.6(3)
C13 S1 C1 C2 -68.5(3)
C8 C1 C2 C7 1.1(3)
S1 C1 C2 C7 -180.0(2)
C8 C1 C2 C3 -178.5(3)
S1 C1 C2 C3 0.4(5)
C7 C2 C3 C4 -0.3(4)
C1 C2 C3 C4 179.2(3)
C7 C2 C3 C9 179.5(2)
C1 C2 C3 C9 -1.0(5)
C2 C3 C4 C5 0.5(4)
C9 C3 C4 C5 -179.3(3)
C3 C4 C5 C6 1.2(4)
C3 C4 C5 C10 -179.5(3)
C4 C5 C6 C7 -2.8(4)
C10 C5 C6 C7 177.9(2)
C4 C5 C6 C11 179.0(3)
C10 C5 C6 C11 -0.3(4)
C5 C6 C7 O1 -177.7(2)
C11 C6 C7 O1 0.5(4)
C5 C6 C7 C2 3.2(4)
C11 C6 C7 C2 -178.6(3)
C8 O1 C7 C6 -179.4(2)
C8 O1 C7 C2 -0.2(3)
C3 C2 C7 C6 -1.6(4)
C1 C2 C7 C6 178.7(3)
C3 C2 C7 O1 179.1(2)
C1 C2 C7 O1 -0.5(3)
C2 C1 C8 O1 -1.3(3)
S1 C1 C8 O1 179.65(18)
C2 C1 C8 C12 175.0(3)
S1 C1 C8 C12 -4.1(4)
C7 O1 C8 C1 0.9(3)
C7 O1 C8 C12 -176.1(2)
O2 S1 C13 C14 13.0(2)
C1 S1 C13 C14 127.2(2)
O2 S1 C13 C18 -172.7(2)
C1 S1 C13 C18 -58.6(2)
C18 C13 C14 C15 1.5(4)
S1 C13 C14 C15 175.7(2)
C13 C14 C15 C16 -1.2(4)
C14 C15 C16 C17 0.6(4)
C14 C15 C16 Br1 179.5(2)
C15 C16 C17 C18 -0.2(4)
Br1 C16 C17 C18 -179.2(2)
C16 C17 C18 C13 0.5(5)
C14 C13 C18 C17 -1.1(4)
S1 C13 C18 C17 -175.3(2)
